data_4316186
loop_
_publ_author_name
'Michael J. Wiester'
'Adam B. Braunschweig'
'Hyojong Yoo'
'Chad A. Mirkin'

_publ_contact_author_email chadnano@northwestern.edu
_publ_contact_author_name 'Chad A. Mirkin'
_publ_section_title
;
 Solvent and Temperature Induced Switching Between Structural Isomers of
 RhI Phosphinoalkyl Thioether (PS) Complexes
;
_journal_name_full 'Inorganic Chemistry'
_journal_page_first 7188
_journal_page_last 7196
_journal_paper_doi 10.1021/ic101021t
_journal_volume 49
_journal_year 2010
_chemical_formula_sum 'C43 H51 Cl0.5 O2 P Rh0.5 S'
_chemical_formula_weight 732.05
_chemical_name_systematic
; 

 [(Ph2PCH2CH2SPh)2Rh][Cl]  

;
_space_group_IT_number 60
_symmetry_cell_setting orthorhombic
_symmetry_space_group_name_Hall '-P 2n 2ab'
_symmetry_space_group_name_H-M 'P b c n'
_atom_sites_solution_hydrogens geom
_atom_sites_solution_primary direct
_atom_sites_solution_secondary difmap
_audit_creation_method SHELXL-97
_cell_angle_alpha 90.00
_cell_angle_beta 90.00
_cell_angle_gamma 90.00
_cell_formula_units_Z 8
_cell_length_a 15.127(4)
_cell_length_b 17.983(4)
_cell_length_c 28.704(8)
_cell_measurement_reflns_used 5918
_cell_measurement_temperature 153(2)
_cell_measurement_theta_max 27.88
_cell_measurement_theta_min 2.26
_cell_volume 7808(3)
_computing_cell_refinement 'Bruker SMART'
_computing_data_collection 'Bruker SMART'
_computing_data_reduction 'Bruker SAINT'
_computing_molecular_graphics 'Bruker SHELXTL'
_computing_publication_material 'Bruker SHELXTL'
_computing_structure_refinement 'SHELXL-97 (Sheldrick, 1997)'
_computing_structure_solution 'SHELXS-97 (Sheldrick, 1990)'
_diffrn_ambient_temperature 153(2)
_diffrn_measured_fraction_theta_full 0.942
_diffrn_measured_fraction_theta_max 0.942
_diffrn_measurement_device_type 'CCD area detector'
_diffrn_measurement_method 'omega scans'
_diffrn_radiation_monochromator graphite
_diffrn_radiation_source 'fine-focus sealed tube'
_diffrn_radiation_type MoK\a
_diffrn_radiation_wavelength 0.71073
_diffrn_reflns_av_R_equivalents 0.0895
_diffrn_reflns_av_sigmaI/netI 0.0604
_diffrn_reflns_limit_h_max 19
_diffrn_reflns_limit_h_min -19
_diffrn_reflns_limit_k_max 23
_diffrn_reflns_limit_k_min -23
_diffrn_reflns_limit_l_max 37
_diffrn_reflns_limit_l_min -36
_diffrn_reflns_number 69798
_diffrn_reflns_theta_full 28.91
_diffrn_reflns_theta_max 28.91
_diffrn_reflns_theta_min 1.42
_exptl_absorpt_coefficient_mu 0.396
_exptl_absorpt_correction_T_max 0.9628
_exptl_absorpt_correction_T_min 0.8983
_exptl_absorpt_correction_type integration
_exptl_absorpt_process_details face-indexed
_exptl_crystal_colour yellow
_exptl_crystal_density_diffrn 1.245
_exptl_crystal_density_method 'not measured'
_exptl_crystal_description tabular
_exptl_crystal_F_000 3096
_exptl_crystal_size_max 0.324
_exptl_crystal_size_mid 0.248
_exptl_crystal_size_min 0.096
_refine_diff_density_max 1.450
_refine_diff_density_min -0.556
_refine_diff_density_rms 0.108
_refine_ls_extinction_method none
_refine_ls_goodness_of_fit_ref 1.042
_refine_ls_hydrogen_treatment mixed
_refine_ls_matrix_type full
_refine_ls_number_parameters 450
_refine_ls_number_reflns 9694
_refine_ls_number_restraints 0
_refine_ls_restrained_S_all 1.042
_refine_ls_R_factor_all 0.1087
_refine_ls_R_factor_gt 0.0511
_refine_ls_shift/su_max 0.002
_refine_ls_shift/su_mean 0.000
_refine_ls_structure_factor_coef Fsqd
_refine_ls_weighting_details 'calc w=1/[\s^2^(Fo^2^)+(0.0828P)^2^+0.4510P] where P=(Fo^2^+2Fc^2^)/3'
_refine_ls_weighting_scheme calc
_refine_ls_wR_factor_gt 0.1203
_refine_ls_wR_factor_ref 0.1535
_reflns_number_gt 5701
_reflns_number_total 9694
_reflns_threshold_expression >2sigma(I)
_cod_data_source_file ic101021t_si_002_5.cif
_cod_data_source_block 7e
_cod_depositor_comments
;
The following automatic conversions were performed:

'_symmetry_cell_setting' value 'Orthorhombic' changed to
'orthorhombic' according to the built-in table from CIF Core
dictionary named 'cif_core.dic' version 2.4.1 from 2010-06-29.

Automatic conversion script
Id: cif_fix_values 1646 2011-03-28 12:23:43Z adriana 
;
_cod_original_formula_sum 'C43 H51 Cl0.50 O2 P Rh0.50 S'
_cod_database_code 4316186

loop_
_symmetry_equiv_pos_as_xyz
'x, y, z'
'-x+1/2, -y+1/2, z+1/2'
'-x, y, -z+1/2'
'x+1/2, -y+1/2, -z'
'-x, -y, -z'
'x-1/2, y-1/2, -z-1/2'
'x, -y, z-1/2'
'-x-1/2, y-1/2, z'

loop_
_atom_site_label
_atom_site_type_symbol
_atom_site_fract_x
_atom_site_fract_y
_atom_site_fract_z
_atom_site_U_iso_or_equiv
_atom_site_adp_type
_atom_site_occupancy
_atom_site_symmetry_multiplicity
_atom_site_calc_flag
_atom_site_refinement_flags
_atom_site_disorder_assembly
_atom_site_disorder_group
Rh1 Rh 1.0000 0.073802(17) 0.7500 0.02330(10) Uani 1 2 d S . .
S1 S 1.11078(5) 0.15938(4) 0.73608(3) 0.03032(19) Uani 1 1 d . . .
P1 P 0.89051(5) -0.00750(4) 0.73879(3) 0.02533(18) Uani 1 1 d . . .
O1 O 0.30345(17) 0.12590(13) 0.62455(8) 0.0439(6) Uani 1 1 d . . .
O2 O 0.47232(15) 0.10318(13) 0.64954(7) 0.0380(5) Uani 1 1 d . . .
H1O H 0.356(2) 0.0980(18) 0.6273(11) 0.041(10) Uiso 1 1 d . . .
H2O H 0.486(3) 0.076(3) 0.687(2) 0.14(2) Uiso 1 1 d . . .
Cl1 Cl 0.5000 0.06074(7) 0.7500 0.0592(4) Uani 1 2 d S . .
C1 C 0.7871(2) 0.03564(18) 0.75987(11) 0.0339(7) Uani 1 1 d . . .
H1A H 0.7355 0.0094 0.7464 0.041 Uiso 1 1 calc R . .
H1B H 0.7837 0.0317 0.7942 0.041 Uiso 1 1 calc R . .
C2 C 0.7856(2) 0.11663(18) 0.74546(11) 0.0362(7) Uani 1 1 d . . .
H2A H 0.7350 0.1423 0.7603 0.043 Uiso 1 1 calc R . .
H2B H 0.7791 0.1206 0.7112 0.043 Uiso 1 1 calc R . .
C3 C 1.10692(19) 0.24263(17) 0.76976(11) 0.0322(7) Uani 1 1 d . . .
C4 C 1.1142(2) 0.30891(18) 0.74665(13) 0.0430(8) Uani 1 1 d . . .
H4 H 1.1276 0.3096 0.7143 0.052 Uiso 1 1 calc R . .
C5 C 1.1018(2) 0.3752(2) 0.77078(17) 0.0538(11) Uani 1 1 d . . .
H5 H 1.1054 0.4215 0.7549 0.065 Uiso 1 1 calc R . .
C6 C 1.0844(2) 0.3734(2) 0.81781(18) 0.0600(12) Uani 1 1 d . . .
H6 H 1.0756 0.4186 0.8343 0.072 Uiso 1 1 calc R . .
C7 C 1.0796(2) 0.3067(2) 0.84135(15) 0.0588(12) Uani 1 1 d . . .
H7 H 1.0691 0.3065 0.8740 0.071 Uiso 1 1 calc R . .
C8 C 1.0900(2) 0.2399(2) 0.81763(13) 0.0429(8) Uani 1 1 d . . .
H8 H 1.0857 0.1937 0.8335 0.052 Uiso 1 1 calc R . .
C9 C 0.86935(19) -0.02057(16) 0.67666(10) 0.0299(7) Uani 1 1 d . . .
C10 C 0.9280(2) 0.00777(18) 0.64386(10) 0.0352(7) Uani 1 1 d . . .
H10 H 0.9796 0.0333 0.6537 0.042 Uiso 1 1 calc R . .
C11 C 0.9108(2) -0.0014(2) 0.59655(11) 0.0468(9) Uani 1 1 d . . .
H11 H 0.9506 0.0185 0.5742 0.056 Uiso 1 1 calc R . .
C12 C 0.8366(2) -0.0390(2) 0.58182(12) 0.0506(10) Uani 1 1 d . . .
H12 H 0.8257 -0.0454 0.5495 0.061 Uiso 1 1 calc R . .
C13 C 0.7785(2) -0.0673(2) 0.61386(12) 0.0500(10) Uani 1 1 d . . .
H13 H 0.7269 -0.0927 0.6038 0.060 Uiso 1 1 calc R . .
C14 C 0.7952(2) -0.0587(2) 0.66112(11) 0.0426(8) Uani 1 1 d . . .
H14 H 0.7553 -0.0792 0.6832 0.051 Uiso 1 1 calc R . .
C15 C 0.88525(19) -0.10068(17) 0.76323(10) 0.0285(6) Uani 1 1 d . . .
C16 C 0.8941(2) -0.16371(18) 0.73645(13) 0.0418(8) Uani 1 1 d . . .
H16 H 0.9017 -0.1593 0.7037 0.050 Uiso 1 1 calc R . .
C17 C 0.8921(2) -0.23349(19) 0.75683(14) 0.0499(10) Uani 1 1 d . . .
H17 H 0.8978 -0.2768 0.7381 0.060 Uiso 1 1 calc R . .
C18 C 0.8818(3) -0.2399(2) 0.80441(15) 0.0585(11) Uani 1 1 d . . .
H18 H 0.8798 -0.2877 0.8185 0.070 Uiso 1 1 calc R . .
C19 C 0.8743(3) -0.1773(2) 0.83144(14) 0.0604(11) Uani 1 1 d . . .
H19 H 0.8673 -0.1821 0.8642 0.072 Uiso 1 1 calc R . .
C20 C 0.8767(2) -0.10729(19) 0.81158(12) 0.0450(9) Uani 1 1 d . . .
H20 H 0.8726 -0.0641 0.8306 0.054 Uiso 1 1 calc R . .
C21 C 0.2859(2) -0.00349(18) 0.60524(10) 0.0344(7) Uani 1 1 d . . .
C22 C 0.2381(2) -0.05804(18) 0.58184(11) 0.0364(8) Uani 1 1 d . . .
H22 H 0.2559 -0.1085 0.5844 0.044 Uiso 1 1 calc R . .
C23 C 0.1649(2) -0.04042(19) 0.55479(11) 0.0375(8) Uani 1 1 d . . .
C24 C 0.1412(2) 0.03392(18) 0.55152(10) 0.0347(7) Uani 1 1 d . . .
H24 H 0.0913 0.0464 0.5330 0.042 Uiso 1 1 calc R . .
C25 C 0.1860(2) 0.09103(18) 0.57370(10) 0.0334(7) Uani 1 1 d . . .
C26 C 0.2595(2) 0.07038(17) 0.60128(11) 0.0331(7) Uani 1 1 d . . .
C27 C 0.1112(2) -0.1006(2) 0.53067(13) 0.0511(9) Uani 1 1 d . . .
H27A H 0.1426 -0.1482 0.5330 0.077 Uiso 1 1 calc R . .
H27B H 0.1033 -0.0876 0.4978 0.077 Uiso 1 1 calc R . .
H27C H 0.0533 -0.1050 0.5457 0.077 Uiso 1 1 calc R . .
C28 C 0.1589(2) 0.17312(18) 0.56753(11) 0.0375(8) Uani 1 1 d . . .
C29 C 0.0770(2) 0.1818(2) 0.53670(13) 0.0506(10) Uani 1 1 d . . .
H29A H 0.0891 0.1612 0.5057 0.076 Uiso 1 1 calc R . .
H29B H 0.0621 0.2347 0.5338 0.076 Uiso 1 1 calc R . .
H29C H 0.0272 0.1552 0.5508 0.076 Uiso 1 1 calc R . .
C30 C 0.1359(3) 0.2078(2) 0.61508(12) 0.0520(10) Uani 1 1 d . . .
H30A H 0.1171 0.2595 0.6106 0.078 Uiso 1 1 calc R . .
H30B H 0.1881 0.2065 0.6353 0.078 Uiso 1 1 calc R . .
H30C H 0.0879 0.1795 0.6296 0.078 Uiso 1 1 calc R . .
C31 C 0.2344(3) 0.21726(19) 0.54501(13) 0.0507(10) Uani 1 1 d . . .
H31A H 0.2468 0.1970 0.5140 0.076 Uiso 1 1 calc R . .
H31B H 0.2875 0.2133 0.5644 0.076 Uiso 1 1 calc R . .
H31C H 0.2172 0.2696 0.5422 0.076 Uiso 1 1 calc R . .
C32 C 0.3670(2) -0.02620(18) 0.63369(11) 0.0366(8) Uani 1 1 d . . .
H32A H 0.3638 -0.0800 0.6409 0.044 Uiso 1 1 calc R . .
H32B H 0.3675 0.0015 0.6635 0.044 Uiso 1 1 calc R . .
C33 C 0.4524(2) -0.01001(18) 0.60687(10) 0.0344(7) Uani 1 1 d . . .
C34 C 0.4806(2) -0.0597(2) 0.57244(12) 0.0424(9) Uani 1 1 d . . .
H34 H 0.4479 -0.1040 0.5670 0.051 Uiso 1 1 calc R . .
C35 C 0.5552(2) -0.0455(2) 0.54618(12) 0.0496(10) Uani 1 1 d . . .
C36 C 0.6002(2) 0.0209(2) 0.55357(11) 0.0465(9) Uani 1 1 d . . .
H36 H 0.6499 0.0318 0.5345 0.056 Uiso 1 1 calc R . .
C37 C 0.5756(2) 0.0724(2) 0.58783(11) 0.0402(8) Uani 1 1 d . . .
C38 C 0.5011(2) 0.05372(19) 0.61530(10) 0.0333(7) Uani 1 1 d . . .
C39 C 0.5876(3) -0.0998(2) 0.51022(13) 0.0693(13) Uani 1 1 d . . .
H39A H 0.5954 -0.1488 0.5246 0.104 Uiso 1 1 calc R . .
H39B H 0.6443 -0.0826 0.4977 0.104 Uiso 1 1 calc R . .
H39C H 0.5443 -0.1034 0.4849 0.104 Uiso 1 1 calc R . .
C40 C 0.6259(2) 0.1453(2) 0.59476(13) 0.0505(9) Uani 1 1 d . . .
C41 C 0.7014(3) 0.1549(3) 0.55882(16) 0.0832(15) Uani 1 1 d . . .
H41A H 0.7411 0.1119 0.5604 0.125 Uiso 1 1 calc R . .
H41B H 0.7346 0.2003 0.5659 0.125 Uiso 1 1 calc R . .
H41C H 0.6763 0.1585 0.5274 0.125 Uiso 1 1 calc R . .
C42 C 0.6701(3) 0.1461(3) 0.64256(13) 0.0646(12) Uani 1 1 d . . .
H42A H 0.6252 0.1388 0.6668 0.097 Uiso 1 1 calc R . .
H42B H 0.6995 0.1941 0.6473 0.097 Uiso 1 1 calc R . .
H42C H 0.7138 0.1061 0.6442 0.097 Uiso 1 1 calc R . .
C43 C 0.5647(3) 0.2132(2) 0.58938(14) 0.0594(11) Uani 1 1 d . . .
H43A H 0.5376 0.2126 0.5584 0.089 Uiso 1 1 calc R . .
H43B H 0.5992 0.2589 0.5932 0.089 Uiso 1 1 calc R . .
H43C H 0.5183 0.2114 0.6132 0.089 Uiso 1 1 calc R . .

loop_
_atom_site_aniso_label
_atom_site_aniso_U_11
_atom_site_aniso_U_22
_atom_site_aniso_U_33
_atom_site_aniso_U_23
_atom_site_aniso_U_13
_atom_site_aniso_U_12
Rh1 0.02294(17) 0.02311(17) 0.02383(17) 0.000 -0.00189(13) 0.000
S1 0.0322(4) 0.0296(4) 0.0291(4) 0.0007(3) -0.0013(3) -0.0050(3)
P1 0.0237(4) 0.0270(4) 0.0253(4) 0.0016(3) 0.0017(3) -0.0015(3)
O1 0.0453(15) 0.0379(14) 0.0486(14) -0.0122(11) -0.0120(12) 0.0096(12)
O2 0.0460(13) 0.0428(14) 0.0250(11) -0.0032(10) -0.0033(10) 0.0064(11)
Cl1 0.1175(14) 0.0368(7) 0.0231(6) 0.000 -0.0086(7) 0.000
C1 0.0257(15) 0.0373(18) 0.0385(18) 0.0021(14) 0.0088(13) -0.0003(14)
C2 0.0235(15) 0.0400(19) 0.0451(19) 0.0023(15) -0.0009(14) 0.0054(14)
C3 0.0257(16) 0.0303(17) 0.0405(18) -0.0059(14) -0.0046(13) -0.0051(13)
C4 0.0340(18) 0.0331(18) 0.062(2) 0.0059(17) -0.0074(17) -0.0066(15)
C5 0.0282(18) 0.033(2) 0.100(3) -0.010(2) -0.008(2) -0.0040(15)
C6 0.033(2) 0.046(2) 0.102(4) -0.035(2) 0.010(2) -0.0102(18)
C7 0.039(2) 0.070(3) 0.067(3) -0.035(2) 0.0144(19) -0.014(2)
C8 0.0387(19) 0.042(2) 0.048(2) -0.0084(16) 0.0046(16) -0.0075(16)
C9 0.0282(16) 0.0353(17) 0.0262(15) 0.0014(12) 0.0002(12) -0.0040(13)
C10 0.0328(17) 0.0442(19) 0.0285(16) 0.0033(14) 0.0031(13) -0.0059(15)
C11 0.043(2) 0.068(2) 0.0286(17) 0.0052(17) 0.0073(15) -0.0089(19)
C12 0.049(2) 0.073(3) 0.0295(18) -0.0029(18) -0.0040(16) -0.004(2)
C13 0.041(2) 0.074(3) 0.034(2) 0.0000(18) -0.0109(16) -0.0144(19)
C14 0.0358(19) 0.062(2) 0.0302(17) 0.0031(16) -0.0030(14) -0.0139(17)
C15 0.0262(15) 0.0292(16) 0.0301(16) 0.0066(12) 0.0015(12) -0.0027(13)
C16 0.042(2) 0.0338(18) 0.050(2) 0.0015(15) 0.0001(16) -0.0035(16)
C17 0.050(2) 0.0276(18) 0.072(3) 0.0006(17) 0.0025(19) -0.0066(16)
C18 0.066(3) 0.036(2) 0.074(3) 0.022(2) 0.007(2) -0.0021(19)
C19 0.082(3) 0.054(3) 0.045(2) 0.0239(19) 0.010(2) 0.002(2)
C20 0.057(2) 0.043(2) 0.0352(19) 0.0067(16) 0.0076(16) 0.0033(18)
C21 0.0359(17) 0.0396(18) 0.0277(16) 0.0028(13) 0.0029(13) 0.0000(15)
C22 0.0405(19) 0.0305(17) 0.0381(19) 0.0011(14) 0.0024(15) 0.0023(15)
C23 0.0344(18) 0.043(2) 0.0353(18) 0.0007(15) 0.0008(14) -0.0063(15)
C24 0.0304(16) 0.045(2) 0.0289(16) 0.0012(14) 0.0011(13) -0.0019(15)
C25 0.0339(17) 0.0408(18) 0.0255(16) 0.0028(13) 0.0055(13) 0.0003(14)
C26 0.0348(17) 0.0342(18) 0.0303(16) -0.0036(13) 0.0021(13) -0.0002(14)
C27 0.049(2) 0.050(2) 0.054(2) -0.0034(18) -0.0061(18) -0.0080(19)
C28 0.0405(19) 0.0417(19) 0.0302(17) 0.0024(14) -0.0007(14) 0.0083(15)
C29 0.052(2) 0.056(2) 0.044(2) 0.0063(17) -0.0102(18) 0.0118(19)
C30 0.060(2) 0.058(2) 0.038(2) -0.0048(17) 0.0002(17) 0.023(2)
C31 0.061(3) 0.038(2) 0.053(2) 0.0066(17) 0.0096(19) 0.0030(18)
C32 0.0389(19) 0.043(2) 0.0275(16) 0.0023(14) -0.0024(14) 0.0046(15)
C33 0.0360(18) 0.0417(19) 0.0256(16) 0.0008(13) -0.0041(13) 0.0090(15)
C34 0.044(2) 0.051(2) 0.0316(18) -0.0060(15) -0.0107(15) 0.0119(16)
C35 0.044(2) 0.077(3) 0.0279(18) -0.0070(18) -0.0085(15) 0.026(2)
C36 0.0360(19) 0.074(3) 0.0294(18) 0.0002(17) -0.0038(15) 0.0147(18)
C37 0.0332(18) 0.058(2) 0.0297(18) 0.0032(15) -0.0086(14) 0.0067(16)
C38 0.0368(17) 0.0428(18) 0.0203(14) 0.0019(12) -0.0049(13) 0.0105(16)
C39 0.061(3) 0.104(4) 0.043(2) -0.028(2) -0.0097(19) 0.043(3)
C40 0.044(2) 0.066(3) 0.041(2) 0.0127(18) -0.0060(17) -0.0055(19)
C41 0.063(3) 0.112(4) 0.075(3) 0.023(3) 0.018(3) -0.015(3)
C42 0.061(3) 0.080(3) 0.054(2) 0.011(2) -0.021(2) -0.021(2)
C43 0.061(3) 0.058(3) 0.059(3) 0.017(2) -0.007(2) -0.005(2)

loop_
_atom_type_symbol
_atom_type_description
_atom_type_scat_dispersion_real
_atom_type_scat_dispersion_imag
_atom_type_scat_source
C C 0.0033 0.0016 'International Tables Vol C Tables 4.2.6.8 and 6.1.1.4'
H H 0.0000 0.0000 'International Tables Vol C Tables 4.2.6.8 and 6.1.1.4'
P P 0.1023 0.0942 'International Tables Vol C Tables 4.2.6.8 and 6.1.1.4'
S S 0.1246 0.1234 'International Tables Vol C Tables 4.2.6.8 and 6.1.1.4'
Cl Cl 0.1484 0.1585 'International Tables Vol C Tables 4.2.6.8 and 6.1.1.4'
Rh Rh -1.1178 0.9187 'International Tables Vol C Tables 4.2.6.8 and 6.1.1.4'
O O 0.0106 0.0060 'International Tables Vol C Tables 4.2.6.8 and 6.1.1.4'

loop_
_geom_angle_atom_site_label_1
_geom_angle_atom_site_label_2
_geom_angle_atom_site_label_3
_geom_angle
_geom_angle_site_symmetry_1
_geom_angle_site_symmetry_3
_geom_angle_publ_flag
P1 Rh1 P1 98.18(5) 3_756 . ?
P1 Rh1 S1 85.59(3) 3_756 . ?
P1 Rh1 S1 161.72(3) . . ?
P1 Rh1 S1 161.72(3) 3_756 3_756 ?
P1 Rh1 S1 85.59(3) . 3_756 ?
S1 Rh1 S1 96.45(4) . 3_756 ?
C3 S1 C2 102.97(14) . 3_756 ?
C3 S1 Rh1 116.22(11) . . ?
C2 S1 Rh1 106.99(11) 3_756 . ?
C15 P1 C9 104.50(14) . . ?
C15 P1 C1 102.91(14) . . ?
C9 P1 C1 103.02(14) . . ?
C15 P1 Rh1 125.47(10) . . ?
C9 P1 Rh1 110.79(10) . . ?
C1 P1 Rh1 107.82(11) . . ?
C2 C1 P1 109.1(2) . . ?
C1 C2 S1 108.3(2) . 3_756 ?
C4 C3 C8 121.4(3) . . ?
C4 C3 S1 117.8(3) . . ?
C8 C3 S1 120.6(3) . . ?
C3 C4 C5 119.6(4) . . ?
C6 C5 C4 119.5(4) . . ?
C5 C6 C7 120.9(4) . . ?
C6 C7 C8 120.4(4) . . ?
C7 C8 C3 118.1(3) . . ?
C14 C9 C10 118.6(3) . . ?
C14 C9 P1 121.3(2) . . ?
C10 C9 P1 120.1(2) . . ?
C9 C10 C11 119.9(3) . . ?
C12 C11 C10 120.7(3) . . ?
C13 C12 C11 119.9(3) . . ?
C12 C13 C14 119.9(3) . . ?
C9 C14 C13 121.1(3) . . ?
C16 C15 C20 119.5(3) . . ?
C16 C15 P1 122.6(2) . . ?
C20 C15 P1 117.7(2) . . ?
C15 C16 C17 120.6(3) . . ?
C18 C17 C16 119.8(4) . . ?
C19 C18 C17 120.0(3) . . ?
C18 C19 C20 120.8(4) . . ?
C19 C20 C15 119.3(3) . . ?
C22 C21 C26 118.9(3) . . ?
C22 C21 C32 119.1(3) . . ?
C26 C21 C32 121.9(3) . . ?
C23 C22 C21 121.6(3) . . ?
C24 C23 C22 117.6(3) . . ?
C24 C23 C27 121.2(3) . . ?
C22 C23 C27 121.2(3) . . ?
C25 C24 C23 123.8(3) . . ?
C24 C25 C26 116.6(3) . . ?
C24 C25 C28 121.7(3) . . ?
C26 C25 C28 121.7(3) . . ?
O1 C26 C21 121.0(3) . . ?
O1 C26 C25 117.5(3) . . ?
C21 C26 C25 121.5(3) . . ?
C29 C28 C31 107.8(3) . . ?
C29 C28 C30 106.7(3) . . ?
C31 C28 C30 109.4(3) . . ?
C29 C28 C25 112.3(3) . . ?
C31 C28 C25 110.2(3) . . ?
C30 C28 C25 110.2(3) . . ?
C21 C32 C33 110.9(2) . . ?
C38 C33 C34 119.4(3) . . ?
C38 C33 C32 121.2(3) . . ?
C34 C33 C32 119.4(3) . . ?
C35 C34 C33 121.0(4) . . ?
C34 C35 C36 118.5(3) . . ?
C34 C35 C39 121.3(4) . . ?
C36 C35 C39 120.2(4) . . ?
C35 C36 C37 123.0(3) . . ?
C36 C37 C38 116.5(3) . . ?
C36 C37 C40 121.7(3) . . ?
C38 C37 C40 121.8(3) . . ?
C33 C38 O2 119.0(3) . . ?
C33 C38 C37 121.5(3) . . ?
O2 C38 C37 119.3(3) . . ?
C42 C40 C37 110.0(3) . . ?
C42 C40 C43 110.2(4) . . ?
C37 C40 C43 111.6(3) . . ?
C42 C40 C41 105.9(3) . . ?
C37 C40 C41 112.0(4) . . ?
C43 C40 C41 106.8(3) . . ?

loop_
_geom_bond_atom_site_label_1
_geom_bond_atom_site_label_2
_geom_bond_distance
_geom_bond_site_symmetry_2
_geom_bond_publ_flag
Rh1 P1 2.2325(9) 3_756 ?
Rh1 P1 2.2325(9) . ?
Rh1 S1 2.3100(9) . ?
Rh1 S1 2.3100(9) 3_756 ?
S1 C3 1.783(3) . ?
S1 C2 1.825(3) 3_756 ?
P1 C15 1.818(3) . ?
P1 C9 1.827(3) . ?
P1 C1 1.848(3) . ?
O1 C26 1.373(4) . ?
O2 C38 1.395(4) . ?
C1 C2 1.514(4) . ?
C2 S1 1.825(3) 3_756 ?
C3 C4 1.368(4) . ?
C3 C8 1.399(5) . ?
C4 C5 1.392(5) . ?
C5 C6 1.376(6) . ?
C6 C7 1.378(6) . ?
C7 C8 1.390(5) . ?
C9 C14 1.387(4) . ?
C9 C10 1.390(4) . ?
C10 C11 1.392(4) . ?
C11 C12 1.377(5) . ?
C12 C13 1.369(5) . ?
C13 C14 1.389(4) . ?
C15 C16 1.376(4) . ?
C15 C20 1.399(4) . ?
C16 C17 1.385(5) . ?
C17 C18 1.379(6) . ?
C18 C19 1.372(5) . ?
C19 C20 1.383(4) . ?
C21 C22 1.392(4) . ?
C21 C26 1.392(4) . ?
C21 C32 1.529(4) . ?
C22 C23 1.389(4) . ?
C23 C24 1.387(4) . ?
C23 C27 1.520(4) . ?
C24 C25 1.386(4) . ?
C25 C26 1.414(4) . ?
C25 C28 1.542(4) . ?
C28 C29 1.531(5) . ?
C28 C31 1.534(5) . ?
C28 C30 1.540(5) . ?
C32 C33 1.532(4) . ?
C33 C38 1.384(5) . ?
C33 C34 1.399(4) . ?
C34 C35 1.382(5) . ?
C35 C36 1.390(5) . ?
C35 C39 1.503(5) . ?
C36 C37 1.401(5) . ?
C37 C38 1.415(4) . ?
C37 C40 1.530(5) . ?
C40 C42 1.526(5) . ?
C40 C43 1.540(5) . ?
C40 C41 1.549(5) . ?
